data_7035203
loop_
_publ_author_name
'Yu, Baoyi'
'Hamad, Fatma B.'
'Sels, Bert'
'Van Hecke, Kristof'
'Verpoort, Francis'

_publ_section_title
;
 Ruthenium indenylidene complexes bearing N-alkyl/N-mesityl-substituted
 N-heterocyclic carbene ligands.
;
_journal_issue 26
_journal_name_full 'Dalton transactions (Cambridge, England : 2003)'
_journal_page_first 11835
_journal_page_last 11842
_journal_paper_doi 10.1039/c5dt00967g
_journal_volume 44
_journal_year 2015
_chemical_formula_moiety '2(C51 H69 Cl2 N2 P Ru), C H2 Cl2'
_chemical_formula_sum 'C103 H140 Cl6 N4 P2 Ru2'
_chemical_formula_weight 1910.97
_chemical_name_systematic
;
 ?
;
_space_group_crystal_system monoclinic
_space_group_IT_number 15
_space_group_name_Hall '-C 2yc'
_space_group_name_H-M_alt 'C 1 2/c 1'
_symmetry_space_group_name_Hall '-C 2yc'
_symmetry_space_group_name_H-M 'C 1 2/c 1'
_atom_sites_solution_hydrogens geom
_atom_sites_solution_primary direct
_audit_creation_date 2014-07-31
_audit_creation_method
;
Olex2 1.2
(compiled 2014.07.22 svn.r2960 for OlexSys, GUI svn.r4862)
;
_audit_update_record
;
2015-02-14 deposited with the CCDC.
2015-05-15 downloaded from the CCDC.
;
_cell_angle_alpha 90
_cell_angle_beta 94.2889(14)
_cell_angle_gamma 90
_cell_formula_units_Z 4
_cell_length_a 33.7446(6)
_cell_length_b 14.6670(3)
_cell_length_c 19.0468(3)
_cell_measurement_reflns_used 13228
_cell_measurement_temperature 100(2)
_cell_measurement_theta_max 27.7300
_cell_measurement_theta_min 3.0390
_cell_volume 9400.5(3)
_computing_cell_refinement
;
CrysAlisPro, Agilent Technologies,
Version 1.171.36.32 (release 02-08-2013 CrysAlis171 .NET)
(compiled Aug  2 2013,16:46:58)
;
_computing_data_collection
;
CrysAlisPro, Agilent Technologies,
Version 1.171.36.32 (release 02-08-2013 CrysAlis171 .NET)
(compiled Aug  2 2013,16:46:58)
;
_computing_data_reduction
;
CrysAlisPro, Agilent Technologies,
Version 1.171.36.32 (release 02-08-2013 CrysAlis171 .NET)
(compiled Aug  2 2013,16:46:58)
;
_computing_molecular_graphics 'Olex2 (Dolomanov et al., 2009)'
_computing_publication_material 'Olex2 (Dolomanov et al., 2009)'
_computing_structure_refinement 'ShelXL (Sheldrick, 2008)'
_computing_structure_solution 'ShelXS (Sheldrick, 2008)'
_diffrn_ambient_temperature 100.0
_diffrn_detector_area_resol_mean 10.4839
_diffrn_measured_fraction_theta_full 0.998
_diffrn_measured_fraction_theta_max 0.879
_diffrn_measurement_details
;
  1 omega   21.00   86.00   1.0000    4.0000
omega____ theta____ kappa____ phi______ frames
    -       10.3260 -160.0000   24.0000 65

  2 omega    5.00   30.00   1.0000    4.0000
omega____ theta____ kappa____ phi______ frames
    -       10.3260 -118.0000  176.0000 25

  3 omega  -89.00  -64.00   1.0000    4.0000
omega____ theta____ kappa____ phi______ frames
    -      -10.9510  160.0000   55.0000 25

  4 omega    0.00   27.00   1.0000    4.0000
omega____ theta____ kappa____ phi______ frames
    -       10.3260  -99.0000   90.0000 27

  5 omega  -16.00   86.00   1.0000    4.0000
omega____ theta____ kappa____ phi______ frames
    -       10.3260   77.0000 -180.0000 102

  6 omega  -44.00  -18.00   1.0000    4.0000
omega____ theta____ kappa____ phi______ frames
    -       10.3260  -38.0000   60.0000 26

  7 omega   32.00   84.00   1.0000    4.0000
omega____ theta____ kappa____ phi______ frames
    -       10.3260   38.0000  -90.0000 52

  8 omega   44.00   78.00   1.0000    4.0000
omega____ theta____ kappa____ phi______ frames
    -       10.3260   57.0000  150.0000 34

  9 omega   11.00   38.00   1.0000    4.0000
omega____ theta____ kappa____ phi______ frames
    -      -10.9510   38.0000 -180.0000 27

 10 omega  -14.00   34.00   1.0000    4.0000
omega____ theta____ kappa____ phi______ frames
    -       10.3260   38.0000   90.0000 48
;
_diffrn_measurement_device_type 'SuperNova, Dual, Cu at zero, Atlas'
_diffrn_measurement_method '\w scans'
_diffrn_orient_matrix_UB_11 -0.0060648000
_diffrn_orient_matrix_UB_12 0.0369842000
_diffrn_orient_matrix_UB_13 -0.0222579000
_diffrn_orient_matrix_UB_21 0.0029467000
_diffrn_orient_matrix_UB_22 0.0304175000
_diffrn_orient_matrix_UB_23 0.0288776000
_diffrn_orient_matrix_UB_31 0.0199716000
_diffrn_orient_matrix_UB_32 0.0067494000
_diffrn_orient_matrix_UB_33 -0.0080774000
_diffrn_radiation_monochromator mirror
_diffrn_radiation_type MoK\a
_diffrn_radiation_wavelength 0.71073
_diffrn_reflns_av_R_equivalents 0.0783
_diffrn_reflns_av_unetI/netI 0.0880
_diffrn_reflns_laue_measured_fraction_full 0.998
_diffrn_reflns_laue_measured_fraction_max 0.879
_diffrn_reflns_limit_h_max 42
_diffrn_reflns_limit_h_min -46
_diffrn_reflns_limit_k_max 20
_diffrn_reflns_limit_k_min -19
_diffrn_reflns_limit_l_max 24
_diffrn_reflns_limit_l_min -25
_diffrn_reflns_number 55212
_diffrn_reflns_point_group_measured_fraction_full 0.998
_diffrn_reflns_point_group_measured_fraction_max 0.879
_diffrn_reflns_theta_full 25.242
_diffrn_reflns_theta_max 29.778
_diffrn_reflns_theta_min 3.041
_diffrn_source 'SuperNova (Mo) X-ray Source'
_exptl_absorpt_coefficient_mu 0.575
_exptl_absorpt_correction_T_max 0.995
_exptl_absorpt_correction_T_min 0.985
_exptl_absorpt_correction_type analytical
_exptl_absorpt_process_details
;
CrysAlisPro, Agilent Technologies,
Version 1.171.36.32 (release 02-08-2013 CrysAlis171 .NET)
(compiled Aug  2 2013,16:46:58)
Analytical numeric absorption correction using a multifaceted crystal
            model based on expressions derived by R.C. Clark & J.S. Reid.
(Clark, R. C. & Reid, J. S. (1995). Acta Cryst. A51, 887-897)
;
_exptl_crystal_colour red
_exptl_crystal_colour_primary red
_exptl_crystal_density_diffrn 1.350
_exptl_crystal_description block
_exptl_crystal_F_000 4024.0
_exptl_crystal_size_max 0.431
_exptl_crystal_size_mid 0.1352
_exptl_crystal_size_min 0.1048
_refine_diff_density_max 0.887
_refine_diff_density_min -1.291
_refine_diff_density_rms 0.112
_refine_ls_extinction_method none
_refine_ls_goodness_of_fit_ref 1.052
_refine_ls_hydrogen_treatment constr
_refine_ls_matrix_type full
_refine_ls_number_parameters 531
_refine_ls_number_reflns 11830
_refine_ls_number_restraints 0
_refine_ls_restrained_S_all 1.052
_refine_ls_R_factor_all 0.0991
_refine_ls_R_factor_gt 0.0576
_refine_ls_shift/su_max 0.001
_refine_ls_shift/su_mean 0.000
_refine_ls_structure_factor_coef Fsqd
_refine_ls_weighting_details 'w=1/[\s^2^(Fo^2^)+(0.0403P)^2^+27.2294P] where P=(Fo^2^+2Fc^2^)/3'
_refine_ls_weighting_scheme calc
_refine_ls_wR_factor_gt 0.1080
_refine_ls_wR_factor_ref 0.1252
_reflns_Friedel_coverage 0.000
_reflns_number_gt 8243
_reflns_number_total 11830
_reflns_threshold_expression 'I > 2\s(I)'
_cod_data_source_file c5dt00967g2.cif
_cod_data_source_block fv071
_cod_depositor_comments 'Adding full bibliography for 7035200--7035203.cif.'
_cod_database_code 7035203
_shelxl_version_number 2013-4
_chemical_oxdiff_formula 'Ru1 C51 H69 Cl2 N2 P1'
_shelx_space_group_comment
;
The symmetry employed for this shelxl refinement is uniquely defined
by the following loop, which should always be used as a source of
symmetry information in preference to the above space-group names.
They are only intended as comments.
;
_reflns_odcompleteness_completeness 99.76
_reflns_odcompleteness_iscentric 1
_reflns_odcompleteness_theta 26.32
_olex2_refinement_description
;
1. Fixed Uiso
 At 1.2 times of:
  All C(H) groups, All C(H,H) groups
 At 1.5 times of:
  All C(H,H,H) groups
2. Others
 Fixed Sof: H1AA(0.5) H1AB(0.5)
3.a Ternary CH refined with riding coordinates:
 C46(H46), C40(H40), C34(H34), C28(H28)
3.b Secondary CH2 refined with riding coordinates:
 C29(H29A,H29B), C44(H44A,H44B), C47(H47A,H47B), C49(H49A,H49B), C51(H51A,
 H51B), C42(H42A,H42B), C33(H33A,H33B), C39(H39A,H39B), C41(H41A,H41B),
 C50(H50A,H50B), C35(H35A,H35B), C18(H18A,H18B), C32(H32A,H32B), C17(H17A,H17B),
  C30(H30A,H30B), C48(H48A,H48B), C31(H31A,H31B), C45(H45A,H45B), C38(H38A,
 H38B), C36(H36A,H36B), C37(H37A,H37B), C43(H43A,H43B), C1A(H1AA,H1AB)
3.c Aromatic/amide H refined with riding coordinates:
 C7(H7), C2(H2), C21(H21), C8(H8), C23(H23), C14(H14), C11(H11), C13(H13),
 C12(H12), C15(H15), C5(H5), C6(H6)
3.d Idealised Me refined as rotating group:
 C25(H25A,H25B,H25C), C26(H26A,H26B,H26C), C27(H27A,H27B,H27C)
;
_olex2_computing_structure_refinement_long 'ShelXL (Sheldrick, 2008)'
_olex2_computing_structure_solution_long 'ShelXS (Sheldrick, 2008)'
_olex2_exptl_crystal_mounting_method 'mounted on a nylon loop'
_olex2_submission_special_instructions 'No special instructions were received'

loop_
_space_group_symop_operation_xyz
'x, y, z'
'-x, y, -z+1/2'
'x+1/2, y+1/2, z'
'-x+1/2, y+1/2, -z+1/2'
'-x, -y, -z'
'x, -y, z-1/2'
'-x+1/2, -y+1/2, -z'
'x+1/2, -y+1/2, z-1/2'

loop_
_atom_site_label
_atom_site_type_symbol
_atom_site_fract_x
_atom_site_fract_y
_atom_site_fract_z
_atom_site_U_iso_or_equiv
_atom_site_adp_type
_atom_site_occupancy
_atom_site_site_symmetry_order
_atom_site_calc_flag
_atom_site_refinement_flags_posn
_atom_site_refinement_flags_adp
_atom_site_refinement_flags_occupancy
Ru1 Ru 0.13617(2) 0.77555(2) 0.18964(2) 0.01542(8) Uani 1 1 d . . .
P1 P 0.18209(3) 0.90368(6) 0.17390(4) 0.01630(19) Uani 1 1 d . . .
Cl2 Cl 0.19015(2) 0.66856(6) 0.18579(4) 0.02196(19) Uani 1 1 d . . .
Cl1 Cl 0.08740(2) 0.87140(6) 0.23858(4) 0.02045(18) Uani 1 1 d . . .
C1 C 0.11588(9) 0.7808(2) 0.09641(17) 0.0165(7) Uani 1 1 d . . .
C10 C 0.04704(10) 0.8852(2) -0.04711(18) 0.0213(7) Uani 1 1 d . . .
C16 C 0.10421(10) 0.6690(2) 0.22831(17) 0.0192(7) Uani 1 1 d . . .
C46 C 0.19240(10) 0.9215(2) 0.07947(17) 0.0190(7) Uani 1 1 d . . .
H46 H 0.1661 0.9156 0.0521 0.023 Uiso 1 1 calc R . .
C3 C 0.07660(10) 0.8354(2) -0.00117(17) 0.0179(7) Uani 1 1 d . . .
C4 C 0.10275(10) 0.7635(2) -0.02594(17) 0.0176(7) Uani 1 1 d . . .
C25 C 0.01112(11) 0.7255(3) 0.1510(2) 0.0282(8) Uani 1 1 d . . .
H25A H -0.0018 0.6909 0.1869 0.042 Uiso 1 1 calc GR . .
H25B H -0.0086 0.7633 0.1243 0.042 Uiso 1 1 calc GR . .
H25C H 0.0318 0.7647 0.1739 0.042 Uiso 1 1 calc GR . .
C29 C 0.10598(11) 0.7429(3) 0.40282(19) 0.0258(8) Uani 1 1 d . . .
H29A H 0.0911 0.6954 0.4268 0.031 Uiso 1 1 calc R . .
H29B H 0.0865 0.7836 0.3771 0.031 Uiso 1 1 calc R . .
C9 C 0.12662(10) 0.7298(2) 0.03208(17) 0.0179(7) Uani 1 1 d . . .
C40 C 0.23074(9) 0.8791(2) 0.22134(17) 0.0171(7) Uani 1 1 d . . .
H40 H 0.2419 0.8267 0.1957 0.021 Uiso 1 1 calc R . .
C34 C 0.16822(11) 1.0201(2) 0.19959(19) 0.0222(8) Uani 1 1 d . . .
H34 H 0.1906 1.0600 0.1868 0.027 Uiso 1 1 calc R . .
C7 C 0.15607(10) 0.6257(2) -0.04670(19) 0.0230(8) Uani 1 1 d . . .
H7 H 0.1747 0.5790 -0.0544 0.028 Uiso 1 1 calc R . .
C19 C 0.06278(10) 0.6076(2) 0.12399(18) 0.0194(7) Uani 1 1 d . . .
C44 C 0.26657(11) 0.8091(3) 0.3298(2) 0.0282(9) Uani 1 1 d . . .
H44A H 0.2747 0.7550 0.3034 0.034 Uiso 1 1 calc R . .
H44B H 0.2636 0.7903 0.3790 0.034 Uiso 1 1 calc R . .
C47 C 0.21810(10) 0.8444(2) 0.05308(18) 0.0212(8) Uani 1 1 d . . .
H47A H 0.2456 0.8503 0.0746 0.025 Uiso 1 1 calc R . .
H47B H 0.2075 0.7848 0.0673 0.025 Uiso 1 1 calc R . .
C2 C 0.08435(10) 0.8446(2) 0.06938(18) 0.0203(7) Uani 1 1 d . . .
H2 H 0.0712 0.8866 0.0978 0.024 Uiso 1 1 calc R . .
C49 C 0.23454(11) 0.9392(3) -0.05070(19) 0.0265(8) Uani 1 1 d . . .
H49A H 0.2627 0.9457 -0.0327 0.032 Uiso 1 1 calc R . .
H49B H 0.2333 0.9412 -0.1028 0.032 Uiso 1 1 calc R . .
C51 C 0.20938(11) 1.0139(2) 0.05710(19) 0.0246(8) Uani 1 1 d . . .
H51A H 0.1927 1.0641 0.0731 0.029 Uiso 1 1 calc R . .
H51B H 0.2366 1.0218 0.0794 0.029 Uiso 1 1 calc R . .
N2 N 0.07763(9) 0.6109(2) 0.19666(15) 0.0225(7) Uani 1 1 d . . .
C24 C 0.02970(10) 0.6604(2) 0.10181(18) 0.0201(7) Uani 1 1 d . . .
C21 C 0.06281(10) 0.5389(2) 0.01030(19) 0.0225(8) Uani 1 1 d . . .
H21 H 0.0740 0.4975 -0.0211 0.027 Uiso 1 1 calc R . .
C8 C 0.15374(10) 0.6610(2) 0.02179(19) 0.0221(8) Uani 1 1 d . . .
H8 H 0.1704 0.6380 0.0601 0.027 Uiso 1 1 calc R . .
C26 C 0.11419(11) 0.4864(3) 0.1042(2) 0.0298(9) Uani 1 1 d . . .
H26A H 0.1328 0.5224 0.1348 0.045 Uiso 1 1 calc GR . .
H26B H 0.1276 0.4646 0.0635 0.045 Uiso 1 1 calc GR . .
H26C H 0.1049 0.4342 0.1305 0.045 Uiso 1 1 calc GR . .
N1 N 0.10862(9) 0.6467(2) 0.29711(15) 0.0240(7) Uani 1 1 d . . .
C23 C 0.01431(10) 0.6511(2) 0.03216(18) 0.0218(8) Uani 1 1 d . . .
H23 H -0.0080 0.6868 0.0160 0.026 Uiso 1 1 calc R . .
C20 C 0.07930(10) 0.5449(2) 0.07926(19) 0.0219(8) Uani 1 1 d . . .
C42 C 0.30248(11) 0.9182(3) 0.2546(2) 0.0311(9) Uani 1 1 d . . .
H42A H 0.3120 0.8685 0.2249 0.037 Uiso 1 1 calc R . .
H42B H 0.3224 0.9678 0.2559 0.037 Uiso 1 1 calc R . .
C22 C 0.03052(10) 0.5915(2) -0.01418(18) 0.0216(8) Uani 1 1 d . . .
C33 C 0.16459(12) 0.6388(3) 0.3883(2) 0.0309(9) Uani 1 1 d . . .
H33A H 0.1522 0.5860 0.4107 0.037 Uiso 1 1 calc R . .
H33B H 0.1823 0.6150 0.3534 0.037 Uiso 1 1 calc R . .
C14 C 0.03036(12) 0.9785(3) -0.1506(2) 0.0338(10) Uani 1 1 d . . .
H14 H 0.0387 1.0110 -0.1901 0.041 Uiso 1 1 calc R . .
C39 C 0.16429(12) 1.0366(3) 0.2769(2) 0.0302(9) Uani 1 1 d . . .
H39A H 0.1882 1.0136 0.3046 0.036 Uiso 1 1 calc R . .
H39B H 0.1409 1.0034 0.2921 0.036 Uiso 1 1 calc R . .
C41 C 0.26264(11) 0.9542(3) 0.2215(2) 0.0275(8) Uani 1 1 d . . .
H41A H 0.2658 0.9744 0.1727 0.033 Uiso 1 1 calc R . .
H41B H 0.2542 1.0074 0.2487 0.033 Uiso 1 1 calc R . .
C50 C 0.21033(11) 1.0176(3) -0.02353(19) 0.0267(8) Uani 1 1 d . . .
H50A H 0.1828 1.0145 -0.0455 0.032 Uiso 1 1 calc R . .
H50B H 0.2221 1.0762 -0.0372 0.032 Uiso 1 1 calc R . .
C27 C 0.01369(12) 0.5849(3) -0.09035(19) 0.0294(9) Uani 1 1 d . . .
H27A H 0.0339 0.6040 -0.1216 0.044 Uiso 1 1 calc GR . .
H27B H -0.0096 0.6247 -0.0975 0.044 Uiso 1 1 calc GR . .
H27C H 0.0059 0.5218 -0.1010 0.044 Uiso 1 1 calc GR . .
C35 C 0.13140(10) 1.0553(2) 0.15585(19) 0.0224(8) Uani 1 1 d . . .
H35A H 0.1075 1.0229 0.1697 0.027 Uiso 1 1 calc R . .
H35B H 0.1341 1.0434 0.1053 0.027 Uiso 1 1 calc R . .
C11 C 0.00688(11) 0.8876(3) -0.03287(19) 0.0247(8) Uani 1 1 d . . .
H11 H -0.0013 0.8582 0.0081 0.030 Uiso 1 1 calc R . .
C28 C 0.13208(11) 0.6980(2) 0.35086(18) 0.0229(8) Uani 1 1 d . . .
H28 H 0.1457 0.7480 0.3263 0.028 Uiso 1 1 calc R . .
C13 C -0.00915(12) 0.9778(3) -0.13653(19) 0.0300(9) Uani 1 1 d . . .
H13 H -0.0283 1.0084 -0.1672 0.036 Uiso 1 1 calc R . .
C18 C 0.06431(13) 0.5406(3) 0.2449(2) 0.0359(10) Uani 1 1 d . . .
H18A H 0.0745 0.4796 0.2329 0.043 Uiso 1 1 calc R . .
H18B H 0.0349 0.5383 0.2437 0.043 Uiso 1 1 calc R . .
C12 C -0.02104(11) 0.9322(3) -0.0773(2) 0.0286(9) Uani 1 1 d . . .
H12 H -0.0482 0.9317 -0.0676 0.034 Uiso 1 1 calc R . .
C32 C 0.18907(12) 0.6933(3) 0.4443(2) 0.0346(10) Uani 1 1 d . . .
H32A H 0.2082 0.6521 0.4704 0.041 Uiso 1 1 calc R . .
H32B H 0.2045 0.7405 0.4211 0.041 Uiso 1 1 calc R . .
C17 C 0.08215(12) 0.5721(3) 0.31581(19) 0.0265(8) Uani 1 1 d . . .
H17A H 0.0614 0.5944 0.3456 0.032 Uiso 1 1 calc R . .
H17B H 0.0973 0.5226 0.3408 0.032 Uiso 1 1 calc R . .
C30 C 0.13124(12) 0.7983(3) 0.4578(2) 0.0326(9) Uani 1 1 d . . .
H30A H 0.1441 0.8494 0.4344 0.039 Uiso 1 1 calc R . .
H30B H 0.1139 0.8244 0.4924 0.039 Uiso 1 1 calc R . .
C48 C 0.21838(11) 0.8481(3) -0.02679(18) 0.0256(8) Uani 1 1 d . . .
H48A H 0.1910 0.8395 -0.0483 0.031 Uiso 1 1 calc R . .
H48B H 0.2351 0.7980 -0.0431 0.031 Uiso 1 1 calc R . .
C31 C 0.16301(13) 0.7389(3) 0.4961(2) 0.0346(10) Uani 1 1 d . . .
H31A H 0.1501 0.6916 0.5236 0.042 Uiso 1 1 calc R . .
H31B H 0.1798 0.7770 0.5294 0.042 Uiso 1 1 calc R . .
C15 C 0.05800(11) 0.9310(3) -0.1065(2) 0.0296(9) Uani 1 1 d . . .
H15 H 0.0850 0.9300 -0.1173 0.036 Uiso 1 1 calc R . .
C45 C 0.22675(10) 0.8443(3) 0.29695(18) 0.0241(8) Uani 1 1 d . . .
H45A H 0.2172 0.8944 0.3262 0.029 Uiso 1 1 calc R . .
H45B H 0.2069 0.7946 0.2960 0.029 Uiso 1 1 calc R . .
C38 C 0.15947(14) 1.1398(3) 0.2903(2) 0.0382(10) Uani 1 1 d . . .
H38A H 0.1552 1.1499 0.3405 0.046 Uiso 1 1 calc R . .
H38B H 0.1842 1.1719 0.2798 0.046 Uiso 1 1 calc R . .
C36 C 0.12676(14) 1.1586(3) 0.1680(2) 0.0369(10) Uani 1 1 d . . .
H36A H 0.1496 1.1912 0.1501 0.044 Uiso 1 1 calc R . .
H36B H 0.1022 1.1805 0.1415 0.044 Uiso 1 1 calc R . .
C37 C 0.12469(14) 1.1789(3) 0.2448(2) 0.0413(11) Uani 1 1 d . . .
H37A H 0.0997 1.1535 0.2607 0.050 Uiso 1 1 calc R . .
H37B H 0.1240 1.2458 0.2515 0.050 Uiso 1 1 calc R . .
C43 C 0.29885(11) 0.8826(3) 0.3287(2) 0.0296(9) Uani 1 1 d . . .
H43A H 0.2923 0.9337 0.3597 0.036 Uiso 1 1 calc R . .
H43B H 0.3247 0.8567 0.3471 0.036 Uiso 1 1 calc R . .
C5 C 0.10439(10) 0.7274(2) -0.09273(18) 0.0214(7) Uani 1 1 d . . .
H5 H 0.0873 0.7493 -0.1310 0.026 Uiso 1 1 calc R . .
C6 C 0.13187(11) 0.6577(2) -0.10249(19) 0.0231(8) Uani 1 1 d . . .
H6 H 0.1338 0.6325 -0.1480 0.028 Uiso 1 1 calc R . .
Cl3 Cl 0.04027(5) 0.29754(14) 0.23127(9) 0.0877(5) Uani 1 1 d . . .
C1A C 0.0000 0.2342(6) 0.2500 0.111(4) Uani 1 2 d S T P
H1AA H -0.0076 0.1944 0.2092 0.134 Uiso 0.5 1 calc R . .
H1AB H 0.0076 0.1944 0.2908 0.134 Uiso 0.5 1 calc R . .

loop_
_atom_site_aniso_label
_atom_site_aniso_U_11
_atom_site_aniso_U_22
_atom_site_aniso_U_33
_atom_site_aniso_U_23
_atom_site_aniso_U_13
_atom_site_aniso_U_12
Ru1 0.01527(14) 0.01832(15) 0.01220(14) -0.00008(11) -0.00203(9) -0.00019(11)
P1 0.0163(4) 0.0189(5) 0.0135(4) -0.0014(3) -0.0006(3) 0.0005(3)
Cl2 0.0219(4) 0.0216(5) 0.0217(4) -0.0001(3) -0.0030(3) 0.0042(3)
Cl1 0.0197(4) 0.0241(5) 0.0176(4) -0.0011(3) 0.0011(3) 0.0022(3)
C1 0.0158(16) 0.0169(17) 0.0165(17) 0.0010(14) -0.0005(13) -0.0013(13)
C10 0.0251(19) 0.0217(19) 0.0163(18) -0.0025(14) -0.0041(14) 0.0018(15)
C16 0.0229(18) 0.0201(19) 0.0145(17) 0.0006(14) -0.0001(14) 0.0050(14)
C46 0.0193(17) 0.0227(19) 0.0147(17) -0.0010(14) -0.0003(13) 0.0012(14)
C3 0.0196(17) 0.0174(18) 0.0167(17) -0.0014(13) 0.0003(13) -0.0011(13)
C4 0.0154(16) 0.0219(19) 0.0156(17) 0.0017(14) 0.0009(13) -0.0038(13)
C25 0.0252(19) 0.032(2) 0.027(2) -0.0063(17) 0.0029(15) -0.0011(17)
C29 0.029(2) 0.028(2) 0.0199(19) -0.0011(15) -0.0001(15) -0.0057(16)
C9 0.0171(16) 0.0183(18) 0.0179(17) -0.0018(14) 0.0001(13) -0.0036(14)
C40 0.0144(16) 0.0206(18) 0.0158(17) -0.0002(14) -0.0022(13) 0.0024(13)
C34 0.0250(19) 0.0189(19) 0.0225(19) -0.0076(15) -0.0004(15) 0.0021(14)
C7 0.0200(18) 0.0227(19) 0.027(2) -0.0052(15) 0.0030(15) 0.0018(15)
C19 0.0189(17) 0.0219(19) 0.0168(17) -0.0012(14) -0.0023(13) -0.0072(14)
C44 0.0221(19) 0.034(2) 0.027(2) 0.0054(17) -0.0044(15) -0.0019(16)
C47 0.0189(18) 0.025(2) 0.0191(18) -0.0009(14) -0.0018(14) 0.0032(14)
C2 0.0196(18) 0.0211(19) 0.0197(18) -0.0011(14) -0.0020(14) 0.0040(14)
C49 0.027(2) 0.035(2) 0.0186(19) 0.0066(16) 0.0036(15) 0.0073(16)
C51 0.028(2) 0.024(2) 0.0221(19) 0.0026(15) 0.0057(15) 0.0012(15)
N2 0.0241(16) 0.0267(17) 0.0157(15) 0.0025(12) -0.0046(12) -0.0072(13)
C24 0.0188(18) 0.0197(19) 0.0217(19) -0.0010(14) 0.0009(14) -0.0058(14)
C21 0.0207(18) 0.023(2) 0.0239(19) -0.0064(15) 0.0037(14) -0.0057(15)
C8 0.0197(18) 0.025(2) 0.0215(19) 0.0005(15) -0.0009(14) 0.0004(15)
C26 0.031(2) 0.024(2) 0.034(2) -0.0021(17) -0.0022(17) 0.0028(16)
N1 0.0289(17) 0.0265(17) 0.0159(15) 0.0015(13) -0.0032(12) -0.0102(13)
C23 0.0163(17) 0.024(2) 0.0237(19) 0.0037(15) -0.0041(14) -0.0035(14)
C20 0.0219(18) 0.0188(19) 0.0246(19) -0.0014(15) -0.0012(15) -0.0071(14)
C42 0.0196(19) 0.041(2) 0.032(2) 0.0020(18) -0.0026(16) -0.0062(17)
C22 0.0225(18) 0.024(2) 0.0177(18) -0.0013(14) -0.0001(14) -0.0104(15)
C33 0.035(2) 0.036(2) 0.020(2) -0.0003(17) -0.0077(16) 0.0055(18)
C14 0.042(2) 0.038(2) 0.022(2) 0.0099(17) 0.0030(17) 0.0087(19)
C39 0.033(2) 0.031(2) 0.026(2) -0.0046(17) 0.0002(17) 0.0024(17)
C41 0.025(2) 0.033(2) 0.025(2) 0.0014(16) -0.0033(15) -0.0075(16)
C50 0.028(2) 0.031(2) 0.022(2) 0.0072(16) 0.0049(16) 0.0030(16)
C27 0.032(2) 0.035(2) 0.0204(19) 0.0018(16) -0.0035(16) -0.0081(17)
C35 0.0252(19) 0.0215(19) 0.0205(19) -0.0026(15) 0.0014(15) 0.0025(15)
C11 0.0241(19) 0.028(2) 0.0218(19) -0.0003(16) 0.0013(15) 0.0019(15)
C28 0.0258(19) 0.026(2) 0.0166(18) 0.0019(14) -0.0023(14) -0.0077(15)
C13 0.033(2) 0.034(2) 0.022(2) 0.0011(17) -0.0073(16) 0.0109(17)
C18 0.048(3) 0.036(2) 0.022(2) 0.0050(17) -0.0051(18) -0.021(2)
C12 0.0236(19) 0.033(2) 0.029(2) -0.0010(17) -0.0024(16) 0.0082(16)
C32 0.033(2) 0.044(3) 0.025(2) 0.0026(18) -0.0104(17) -0.0025(19)
C17 0.036(2) 0.023(2) 0.0202(19) 0.0052(15) -0.0033(16) -0.0077(16)
C30 0.043(2) 0.030(2) 0.024(2) -0.0039(17) -0.0003(18) -0.0063(18)
C48 0.031(2) 0.027(2) 0.0190(19) -0.0011(15) 0.0017(15) 0.0092(16)
C31 0.049(3) 0.035(2) 0.0178(19) 0.0024(17) -0.0084(17) -0.0153(19)
C15 0.025(2) 0.041(2) 0.023(2) 0.0046(17) 0.0042(16) 0.0032(17)
C45 0.0212(19) 0.031(2) 0.0195(19) 0.0040(15) -0.0025(14) -0.0018(15)
C38 0.052(3) 0.033(2) 0.029(2) -0.0128(18) -0.001(2) 0.006(2)
C36 0.046(3) 0.030(2) 0.034(2) -0.0011(18) 0.0022(19) 0.0106(19)
C37 0.058(3) 0.029(2) 0.037(3) -0.0066(19) 0.004(2) 0.014(2)
C43 0.022(2) 0.038(2) 0.028(2) 0.0015(17) -0.0080(16) 0.0000(17)
C5 0.0222(18) 0.0235(19) 0.0179(18) 0.0008(15) -0.0014(14) -0.0036(15)
C6 0.027(2) 0.023(2) 0.0199(19) -0.0022(15) 0.0024(15) -0.0069(15)
Cl3 0.0645(10) 0.1224(15) 0.0736(11) 0.0148(10) -0.0118(8) 0.0246(10)
C1A 0.083(7) 0.051(6) 0.199(13) 0.000 0.002(8) 0.000

loop_
_atom_type_symbol
_atom_type_description
_atom_type_scat_dispersion_real
_atom_type_scat_dispersion_imag
_atom_type_scat_source
C C 0.0033 0.0016 'International Tables Vol C Tables 4.2.6.8 and 6.1.1.4'
H H 0.0000 0.0000 'International Tables Vol C Tables 4.2.6.8 and 6.1.1.4'
N N 0.0061 0.0033 'International Tables Vol C Tables 4.2.6.8 and 6.1.1.4'
P P 0.1023 0.0942 'International Tables Vol C Tables 4.2.6.8 and 6.1.1.4'
Cl Cl 0.1484 0.1585 'International Tables Vol C Tables 4.2.6.8 and 6.1.1.4'
Ru Ru -1.2594 0.8363 'International Tables Vol C Tables 4.2.6.8 and 6.1.1.4'

loop_
_exptl_crystal_face_index_h
_exptl_crystal_face_index_k
_exptl_crystal_face_index_l
_exptl_crystal_face_perp_dist
_exptl_oxdiff_crystal_face_indexfrac_h
_exptl_oxdiff_crystal_face_indexfrac_k
_exptl_oxdiff_crystal_face_indexfrac_l
_exptl_oxdiff_crystal_face_x
_exptl_oxdiff_crystal_face_y
_exptl_oxdiff_crystal_face_z
15 12 19 0.0676 15.0538 12.0103 19.0018 -0.0700 0.9584 0.2282
-15 -12 -19 0.0676 -15.0538 -12.0103 -19.0018 0.0700 -0.9584 -0.2282
33 -5 -19 0.1702 32.9782 -5.0094 -19.0049 0.0377 -0.6040 0.7783
-22 8 22 0.1241 -21.9642 8.0113 22.0047 -0.0603 0.8144 -0.5623
-16 17 -10 0.0445 -15.9922 16.9818 -10.0123 0.9479 0.1803 -0.1239
19 -17 10 0.0498 18.9934 -16.9815 10.0124 -0.9661 -0.1714 0.1838
46 5 -5 0.1873 46.0206 4.9978 -5.0041 0.0171 0.1431 0.9933
9 11 -23 0.1231 8.9896 10.9769 -23.0144 0.8637 -0.3042 0.4395
10 -11 22 0.0886 10.0170 -10.9759 22.0141 -0.9567 0.3314 -0.0518
-41 5 -10 0.1484 -41.0230 4.9856 -10.0067 0.6559 -0.2582 -0.7048
24 -9 19 0.0644 24.0220 -8.9780 19.0121 -0.9009 0.3467 0.2656
-2 20 4 0.0575 -1.9612 19.9927 3.9918 0.6625 0.7176 0.0635
-2 -21 -3 0.0846 -2.0408 -20.9918 -2.9910 -0.6974 -0.7309 -0.1583

loop_
_geom_angle_atom_site_label_1
_geom_angle_atom_site_label_2
_geom_angle_atom_site_label_3
_geom_angle
_geom_angle_site_symmetry_1
Cl2 Ru1 P1 90.53(3) .
Cl1 Ru1 P1 93.21(3) .
Cl1 Ru1 Cl2 158.96(3) .
C1 Ru1 P1 92.41(10) .
C1 Ru1 Cl2 102.93(10) .
C1 Ru1 Cl1 97.60(10) .
C1 Ru1 C16 101.98(14) .
C16 Ru1 P1 165.61(10) .
C16 Ru1 Cl2 86.21(9) .
C16 Ru1 Cl1 85.05(9) .
C46 P1 Ru1 112.70(11) .
C40 P1 Ru1 109.57(11) .
C40 P1 C46 105.92(15) .
C34 P1 Ru1 119.88(12) .
C34 P1 C46 101.18(16) .
C34 P1 C40 106.49(16) .
C9 C1 Ru1 131.6(2) .
C2 C1 Ru1 124.3(2) .
C2 C1 C9 104.0(3) .
C11 C10 C3 121.3(3) .
C15 C10 C3 121.0(3) .
C15 C10 C11 117.7(3) .
N2 C16 Ru1 131.9(2) .
N2 C16 N1 107.6(3) .
N1 C16 Ru1 120.5(3) .
C47 C46 P1 111.2(2) .
C47 C46 C51 109.0(3) .
C51 C46 P1 119.1(2) .
C10 C3 C4 124.1(3) .
C2 C3 C10 127.7(3) .
C2 C3 C4 108.2(3) .
C9 C4 C3 108.7(3) .
C5 C4 C3 129.3(3) .
C5 C4 C9 121.9(3) .
C28 C29 C30 110.8(3) .
C4 C9 C1 107.8(3) .
C8 C9 C1 132.8(3) .
C8 C9 C4 119.3(3) .
C41 C40 P1 117.2(2) .
C41 C40 C45 110.1(3) .
C45 C40 P1 112.6(2) .
C39 C34 P1 116.7(3) .
C39 C34 C35 110.4(3) .
C35 C34 P1 112.3(2) .
C6 C7 C8 121.3(3) .
C24 C19 N2 119.0(3) .
C20 C19 N2 118.9(3) .
C20 C19 C24 121.8(3) .
C45 C44 C43 111.2(3) .
C48 C47 C46 110.3(3) .
C3 C2 C1 111.2(3) .
C50 C49 C48 110.3(3) .
C50 C51 C46 110.0(3) .
C16 N2 C19 128.7(3) .
C16 N2 C18 112.8(3) .
C19 N2 C18 118.4(3) .
C19 C24 C25 121.5(3) .
C23 C24 C25 120.7(3) .
C23 C24 C19 117.7(3) .
C22 C21 C20 122.1(3) .
C9 C8 C7 118.7(3) .
C16 N1 C28 125.0(3) .
C16 N1 C17 113.0(3) .
C28 N1 C17 121.4(3) .
C22 C23 C24 122.1(3) .
C19 C20 C26 121.4(3) .
C21 C20 C19 117.9(3) .
C21 C20 C26 120.7(3) .
C43 C42 C41 111.7(3) .
C21 C22 C27 120.9(3) .
C23 C22 C21 118.3(3) .
C23 C22 C27 120.8(3) .
C32 C33 C28 111.1(3) .
C13 C14 C15 119.4(4) .
C34 C39 C38 109.7(3) .
C42 C41 C40 110.2(3) .
C49 C50 C51 111.4(3) .
C34 C35 C36 109.7(3) .
C12 C11 C10 121.2(3) .
C29 C28 C33 111.8(3) .
N1 C28 C29 111.7(3) .
N1 C28 C33 111.5(3) .
C14 C13 C12 120.1(4) .
N2 C18 C17 102.9(3) .
C11 C12 C13 119.8(4) .
C31 C32 C33 112.0(3) .
N1 C17 C18 102.7(3) .
C31 C30 C29 111.1(3) .
C47 C48 C49 111.0(3) .
C30 C31 C32 111.1(3) .
C10 C15 C14 121.7(4) .
C44 C45 C40 111.0(3) .
C37 C38 C39 111.2(4) .
C37 C36 C35 110.7(3) .
C36 C37 C38 113.0(3) .
C42 C43 C44 111.2(3) .
C4 C5 C6 118.2(3) .
C7 C6 C5 120.5(3) .
Cl3 C1A Cl3 114.0(6) 2

loop_
_geom_bond_atom_site_label_1
_geom_bond_atom_site_label_2
_geom_bond_distance
_geom_bond_site_symmetry_2
Ru1 P1 2.4682(9) .
Ru1 Cl2 2.4094(9) .
Ru1 Cl1 2.4047(8) .
Ru1 C1 1.856(3) .
Ru1 C16 2.066(3) .
P1 C46 1.876(3) .
P1 C40 1.849(3) .
P1 C34 1.846(3) .
C1 C9 1.504(5) .
C1 C2 1.480(5) .
C10 C3 1.471(5) .
C10 C11 1.402(5) .
C10 C15 1.390(5) .
C16 N2 1.346(4) .
C16 N1 1.348(4) .
C46 C47 1.533(5) .
C46 C51 1.543(5) .
C3 C4 1.475(5) .
C3 C2 1.357(5) .
C4 C9 1.408(5) .
C4 C5 1.383(5) .
C25 C24 1.507(5) .
C29 C28 1.523(5) .
C29 C30 1.534(5) .
C9 C8 1.386(5) .
C40 C41 1.540(5) .
C40 C45 1.543(5) .
C34 C39 1.507(5) .
C34 C35 1.533(5) .
C7 C8 1.411(5) .
C7 C6 1.374(5) .
C19 N2 1.437(4) .
C19 C24 1.398(5) .
C19 C20 1.398(5) .
C44 C45 1.528(5) .
C44 C43 1.534(5) .
C47 C48 1.523(5) .
C49 C50 1.523(5) .
C49 C48 1.525(5) .
C51 C50 1.539(5) .
N2 C18 1.473(5) .
C24 C23 1.395(5) .
C21 C20 1.391(5) .
C21 C22 1.387(5) .
C26 C20 1.504(5) .
N1 C28 1.456(4) .
N1 C17 1.472(4) .
C23 C22 1.383(5) .
C42 C41 1.535(5) .
C42 C43 1.518(5) .
C22 C27 1.521(5) .
C33 C28 1.533(5) .
C33 C32 1.525(5) .
C14 C13 1.379(5) .
C14 C15 1.394(5) .
C39 C38 1.545(6) .
C35 C36 1.541(5) .
C11 C12 1.383(5) .
C13 C12 1.395(5) .
C18 C17 1.511(5) .
C32 C31 1.525(6) .
C30 C31 1.524(6) .
C38 C37 1.517(6) .
C36 C37 1.501(6) .
C5 C6 1.402(5) .
Cl3 C1A 1.706(5) .
C1A Cl3 1.706(5) 2

loop_
_geom_torsion_atom_site_label_1
_geom_torsion_atom_site_label_2
_geom_torsion_atom_site_label_3
_geom_torsion_atom_site_label_4
_geom_torsion
Ru1 P1 C46 C47 -70.6(2)
Ru1 P1 C46 C51 161.3(2)
Ru1 P1 C40 C41 -176.3(2)
Ru1 P1 C40 C45 -47.0(3)
Ru1 P1 C34 C39 65.4(3)
Ru1 P1 C34 C35 -63.6(3)
Ru1 C1 C9 C4 -177.5(3)
Ru1 C1 C9 C8 2.6(6)
Ru1 C1 C2 C3 177.7(2)
Ru1 C16 N2 C19 -1.3(6)
Ru1 C16 N2 C18 175.9(3)
Ru1 C16 N1 C28 6.3(5)
Ru1 C16 N1 C17 177.2(2)
P1 Ru1 C1 C9 94.7(3)
P1 Ru1 C1 C2 -82.6(3)
P1 C46 C47 C48 167.3(2)
P1 C46 C51 C50 -172.7(2)
P1 C40 C41 C42 -172.6(2)
P1 C40 C45 C44 170.1(3)
P1 C34 C39 C38 170.7(3)
P1 C34 C35 C36 -167.6(3)
Cl2 Ru1 C1 C9 3.6(3)
Cl2 Ru1 C1 C2 -173.7(3)
Cl1 Ru1 C1 C9 -171.8(3)
Cl1 Ru1 C1 C2 10.9(3)
C1 C9 C8 C7 178.8(3)
C10 C3 C4 C9 -179.0(3)
C10 C3 C4 C5 -2.1(6)
C10 C3 C2 C1 179.0(3)
C10 C11 C12 C13 -1.8(6)
C16 Ru1 C1 C9 -85.3(3)
C16 Ru1 C1 C2 97.4(3)
C16 N2 C18 C17 8.4(4)
C16 N1 C28 C29 112.2(4)
C16 N1 C28 C33 -121.9(4)
C16 N1 C17 C18 8.3(4)
C46 P1 C40 C41 61.9(3)
C46 P1 C40 C45 -168.8(3)
C46 P1 C34 C39 -170.0(3)
C46 P1 C34 C35 61.0(3)
C46 C47 C48 C49 59.1(4)
C46 C51 C50 C49 -57.3(4)
C3 C10 C11 C12 -178.0(3)
C3 C10 C15 C14 179.9(4)
C3 C4 C9 C1 0.0(4)
C3 C4 C9 C8 179.8(3)
C3 C4 C5 C6 -179.1(3)
C4 C3 C2 C1 0.2(4)
C4 C9 C8 C7 -1.0(5)
C4 C5 C6 C7 0.8(5)
C25 C24 C23 C22 -179.6(3)
C29 C30 C31 C32 56.0(4)
C9 C1 C2 C3 -0.2(4)
C9 C4 C5 C6 -2.5(5)
C40 P1 C46 C47 49.2(3)
C40 P1 C46 C51 -78.9(3)
C40 P1 C34 C39 -59.6(3)
C40 P1 C34 C35 171.5(2)
C34 P1 C46 C47 160.1(2)
C34 P1 C46 C51 32.1(3)
C34 P1 C40 C41 -45.2(3)
C34 P1 C40 C45 84.1(3)
C34 C39 C38 C37 55.5(5)
C34 C35 C36 C37 -56.4(4)
C19 N2 C18 C17 -174.1(3)
C19 C24 C23 C22 0.5(5)
C47 C46 C51 C50 58.3(4)
C2 C1 C9 C4 0.2(4)
C2 C1 C9 C8 -179.7(4)
C2 C3 C4 C9 -0.1(4)
C2 C3 C4 C5 176.8(3)
C51 C46 C47 C48 -59.4(4)
N2 C16 N1 C28 -174.2(3)
N2 C16 N1 C17 -3.3(4)
N2 C19 C24 C25 4.4(5)
N2 C19 C24 C23 -175.7(3)
N2 C19 C20 C21 176.1(3)
N2 C19 C20 C26 -4.8(5)
N2 C18 C17 N1 -9.3(4)
C24 C19 N2 C16 -87.6(4)
C24 C19 N2 C18 95.3(4)
C24 C19 C20 C21 2.7(5)
C24 C19 C20 C26 -178.3(3)
C24 C23 C22 C21 0.8(5)
C24 C23 C22 C27 -178.3(3)
C8 C7 C6 C5 0.7(5)
N1 C16 N2 C19 179.3(3)
N1 C16 N2 C18 -3.5(4)
C20 C19 N2 C16 98.8(4)
C20 C19 N2 C18 -78.3(4)
C20 C19 C24 C25 177.8(3)
C20 C19 C24 C23 -2.3(5)
C20 C21 C22 C23 -0.4(5)
C20 C21 C22 C27 178.7(3)
C22 C21 C20 C19 -1.2(5)
C22 C21 C20 C26 179.7(3)
C33 C32 C31 C30 -55.1(5)
C14 C13 C12 C11 0.0(6)
C39 C34 C35 C36 60.1(4)
C39 C38 C37 C36 -53.5(5)
C41 C40 C45 C44 -57.1(4)
C41 C42 C43 C44 55.8(5)
C50 C49 C48 C47 -56.7(4)
C35 C34 C39 C38 -59.4(4)
C35 C36 C37 C38 53.9(5)
C11 C10 C3 C4 124.3(4)
C11 C10 C3 C2 -54.3(5)
C11 C10 C15 C14 0.4(6)
C28 C29 C30 C31 -56.3(4)
C28 N1 C17 C18 179.6(3)
C28 C33 C32 C31 53.9(4)
C13 C14 C15 C10 -2.1(6)
C32 C33 C28 C29 -54.3(4)
C32 C33 C28 N1 179.8(3)
C17 N1 C28 C29 -58.0(4)
C17 N1 C28 C33 67.9(4)
C30 C29 C28 N1 -178.7(3)
C30 C29 C28 C33 55.5(4)
C48 C49 C50 C51 55.9(4)
C15 C10 C3 C4 -55.2(5)
C15 C10 C3 C2 126.1(4)
C15 C10 C11 C12 1.6(5)
C15 C14 C13 C12 1.9(6)
C45 C40 C41 C42 56.9(4)
C45 C44 C43 C42 -55.2(4)
C43 C44 C45 C40 56.1(4)
C43 C42 C41 C40 -56.9(4)
C5 C4 C9 C1 -177.2(3)
C5 C4 C9 C8 2.6(5)
C6 C7 C8 C9 -0.6(5)
